data_7112715
loop_
_publ_author_name
'Sunatsuki, Yukinari'
'Kishima, Yukana'
'Kobayashi, Tamami'
'Yamaguchi, Tomoka'
'Suzuki, Takayoshi'
'Kojima, Masaaki'
'Krzystek, J.'
'Sundberg, Markku R.'

_publ_section_title
;
 A single tripodal ligand stabilizing three different oxidation states
 (II, III, and IV) of manganese.
;
_journal_issue 32
_journal_name_full 'Chemical communications (Cambridge, England)'
_journal_page_first 9149
_journal_page_last 9151
_journal_paper_doi 10.1039/c1cc12418h
_journal_volume 47
_journal_year 2011
_chemical_formula_moiety 'C29 H30 Mn N3 O6, F6 P '
_chemical_formula_sum 'C29 H30 F6 Mn N3 O6 P'
_chemical_formula_weight 716.47
_space_group_IT_number 14
_symmetry_cell_setting monoclinic
_symmetry_Int_Tables_number 14
_symmetry_space_group_name_Hall '-P 2yn'
_symmetry_space_group_name_H-M 'P 1 21/n 1'
_cell_angle_alpha 90.0000
_cell_angle_beta 108.966(2)
_cell_angle_gamma 90.0000
_cell_formula_units_Z 4
_cell_length_a 13.7229(10)
_cell_length_b 15.9755(11)
_cell_length_c 14.5327(10)
_cell_measurement_reflns_used 32730
_cell_measurement_temperature 193.1
_cell_measurement_theta_max 27.5
_cell_measurement_theta_min 3.0
_cell_volume 3013.0(4)
_computing_cell_refinement PROCESS-AUTO
_computing_data_collection PROCESS-AUTO
_computing_data_reduction CrystalStructure
_computing_publication_material 'CrystalStructure 3.8'
_computing_structure_refinement SHELXL
_computing_structure_solution SIR2004
_diffrn_ambient_temperature 193.1
_diffrn_detector_area_resol_mean 10.00
_diffrn_measured_fraction_theta_full 0.998
_diffrn_measured_fraction_theta_max 0.998
_diffrn_measurement_device_type 'Rigaku RAXIS-RAPID'
_diffrn_measurement_method \w
_diffrn_radiation_type 'Mo K\a'
_diffrn_radiation_wavelength 0.71075
_diffrn_reflns_av_R_equivalents 0.045
_diffrn_reflns_limit_h_max 17
_diffrn_reflns_limit_h_min -17
_diffrn_reflns_limit_k_max 20
_diffrn_reflns_limit_k_min -20
_diffrn_reflns_limit_l_max 18
_diffrn_reflns_limit_l_min -18
_diffrn_reflns_number 47216
_diffrn_reflns_theta_full 27.46
_diffrn_reflns_theta_max 27.46
_exptl_absorpt_coefficient_mu 0.577
_exptl_absorpt_correction_T_max 0.944
_exptl_absorpt_correction_T_min 0.735
_exptl_absorpt_correction_type multi-scan
_exptl_absorpt_process_details
;
Higashi, T. (1995). Program for Absorption Correction.
Rigaku Corporation, Tokyo, Japan.
;
_exptl_crystal_colour black
_exptl_crystal_density_diffrn 1.579
_exptl_crystal_density_method 'not measured'
_exptl_crystal_description platelet
_exptl_crystal_F_000 1468.00
_exptl_crystal_size_max 0.50
_exptl_crystal_size_mid 0.30
_exptl_crystal_size_min 0.10
_refine_diff_density_max 0.72
_refine_diff_density_min -0.49
_refine_ls_extinction_method none
_refine_ls_goodness_of_fit_ref 1.042
_refine_ls_hydrogen_treatment refall
_refine_ls_number_parameters 416
_refine_ls_number_reflns 6871
_refine_ls_R_factor_gt 0.0450
_refine_ls_shift/su_max 0.0010
_refine_ls_structure_factor_coef Fsqd
_refine_ls_weighting_details 'w = 1/[\s^2^(Fo^2^)+(0.0697P)^2^+3.1599P] where P=(Fo^2^+2Fc^2^)/3'
_refine_ls_weighting_scheme calc
_refine_ls_wR_factor_ref 0.1323
_reflns_number_gt 5560
_reflns_number_total 6871
_reflns_threshold_expression F^2^>2.0\s(F^2^)
_cod_data_source_file c1cc12418h.txt
_cod_data_source_block '_080821'
_cod_original_formula_sum 'C29 H30 F6 Mn N3 O6 P '
_cod_database_code 7112715

loop_
_symmetry_equiv_pos_site_id
_symmetry_equiv_pos_as_xyz
1 +X,+Y,+Z
2 1/2-X,1/2+Y,1/2-Z
3 -X,-Y,-Z
4 1/2+X,1/2-Y,1/2+Z

loop_
_atom_site_label
_atom_site_type_symbol
_atom_site_fract_x
_atom_site_fract_y
_atom_site_fract_z
_atom_site_U_iso_or_equiv
_atom_site_adp_type
_atom_site_occupancy
_atom_site_symmetry_multiplicity
_atom_site_calc_flag
_atom_site_refinement_flags
Mn(1) Mn 0.17082(3) 0.77023(2) 0.50478(2) 0.01915(11) Uani 1.00 1 d .
P(1) P 0.24785(6) 0.85294(4) 0.94974(5) 0.03553(17) Uani 1.00 1 d .
F(1) F 0.3051(2) 0.91420(18) 0.8977(2) 0.0903(8) Uani 1.00 1 d .
F(2) F 0.33175(16) 0.87953(14) 1.05081(14) 0.0624(5) Uani 1.00 1 d .
F(3) F 0.31940(18) 0.77667(13) 0.94100(17) 0.0648(6) Uani 1.00 1 d .
F(4) F 0.1680(2) 0.83054(18) 0.8482(2) 0.1032(11) Uani 1.00 1 d .
F(5) F 0.17688(15) 0.92892(12) 0.95994(14) 0.0564(5) Uani 1.00 1 d .
F(6) F 0.1933(2) 0.79594(15) 1.0060(2) 0.0948(9) Uani 1.00 1 d .
O(1) O 0.28165(13) 0.75002(10) 0.46116(12) 0.0236(3) Uani 1.00 1 d .
O(2) O 0.21206(12) 0.88145(10) 0.52678(12) 0.0234(3) Uani 1.00 1 d .
O(3) O 0.08422(13) 0.79127(10) 0.37830(11) 0.0235(3) Uani 1.00 1 d .
O(4) O 0.39826(15) 0.78136(12) 0.34214(15) 0.0374(4) Uani 1.00 1 d .
O(5) O 0.27693(15) 1.02352(11) 0.47424(13) 0.0322(4) Uani 1.00 1 d .
O(6) O 0.04528(15) 0.85513(13) 0.20379(13) 0.0378(4) Uani 1.00 1 d .
N(1) N 0.13807(15) 0.64774(12) 0.49613(14) 0.0226(3) Uani 1.00 1 d .
N(2) N 0.25346(16) 0.74526(13) 0.64318(14) 0.0244(4) Uani 1.00 1 d .
N(3) N 0.05167(15) 0.79279(12) 0.55095(14) 0.0222(3) Uani 1.00 1 d .
C(1) C 0.0672(2) 0.61187(19) 0.7239(2) 0.0394(6) Uani 1.00 1 d .
C(2) C 0.1019(2) 0.66441(16) 0.65194(18) 0.0283(5) Uani 1.00 1 d .
C(3) C 0.0750(2) 0.61766(15) 0.55451(19) 0.0294(5) Uani 1.00 1 d .
C(4) C 0.17602(18) 0.59333(14) 0.45168(17) 0.0244(4) Uani 1.00 1 d .
C(5) C 0.24420(18) 0.61060(15) 0.39704(17) 0.0241(4) Uani 1.00 1 d .
C(6) C 0.2686(2) 0.54557(16) 0.34313(19) 0.0311(5) Uani 1.00 1 d .
C(7) C 0.3346(2) 0.55968(18) 0.2909(2) 0.0370(6) Uani 1.00 1 d .
C(8) C 0.3767(2) 0.63919(19) 0.2915(2) 0.0365(6) Uani 1.00 1 d .
C(9) C 0.35435(19) 0.70429(16) 0.34348(19) 0.0291(5) Uani 1.00 1 d .
C(10) C 0.29017(17) 0.69014(15) 0.40133(16) 0.0224(4) Uani 1.00 1 d .
C(11) C 0.3253(2) 0.84778(19) 0.3084(2) 0.0450(7) Uani 1.00 1 d .
C(12) C 0.2188(2) 0.67799(17) 0.69494(18) 0.0309(5) Uani 1.00 1 d .
C(13) C 0.3376(2) 0.78418(16) 0.68693(18) 0.0286(5) Uani 1.00 1 d .
C(14) C 0.37641(19) 0.85456(15) 0.64847(17) 0.0266(4) Uani 1.00 1 d .
C(15) C 0.4796(2) 0.87962(17) 0.6933(2) 0.0336(5) Uani 1.00 1 d .
C(16) C 0.5151(2) 0.95094(18) 0.6624(2) 0.0354(5) Uani 1.00 1 d .
C(17) C 0.4491(2) 1.00075(16) 0.58967(19) 0.0305(5) Uani 1.00 1 d .
C(18) C 0.34706(19) 0.97814(15) 0.54519(17) 0.0254(4) Uani 1.00 1 d .
C(19) C 0.30978(18) 0.90237(14) 0.57141(16) 0.0228(4) Uani 1.00 1 d .
C(20) C 0.3017(2) 1.10945(16) 0.4658(2) 0.0374(6) Uani 1.00 1 d .
C(21) C 0.0452(2) 0.74892(16) 0.63838(17) 0.0265(4) Uani 1.00 1 d .
C(22) C -0.01659(18) 0.84800(15) 0.51007(17) 0.0251(4) Uani 1.00 1 d .
C(23) C -0.02676(18) 0.89006(14) 0.42025(17) 0.0249(4) Uani 1.00 1 d .
C(24) C -0.09367(19) 0.95949(16) 0.3926(2) 0.0309(5) Uani 1.00 1 d .
C(25) C -0.1096(2) 0.99632(17) 0.3035(2) 0.0366(6) Uani 1.00 1 d .
C(26) C -0.0639(2) 0.96328(17) 0.2385(2) 0.0357(6) Uani 1.00 1 d .
C(27) C -0.00034(18) 0.89364(16) 0.26238(18) 0.0284(5) Uani 1.00 1 d .
C(28) C 0.02231(17) 0.85716(14) 0.35640(16) 0.0225(4) Uani 1.00 1 d .
C(29) C 0.0081(2) 0.8756(2) 0.1020(2) 0.0494(8) Uani 1.00 1 d .
H(1) H 0.0702 0.5523 0.7088 0.047 Uiso 1.00 1 c R
H(2) H -0.0036 0.6269 0.7188 0.047 Uiso 1.00 1 c R
H(3) H 0.1129 0.6228 0.7903 0.047 Uiso 1.00 1 c R
H(4) H 0.0868 0.5570 0.5669 0.035 Uiso 1.00 1 c R
H(5) H 0.0011 0.6260 0.5175 0.035 Uiso 1.00 1 c R
H(6) H 0.1572 0.5365 0.4554 0.029 Uiso 1.00 1 c R
H(7) H 0.2394 0.4916 0.3428 0.037 Uiso 1.00 1 c R
H(8) H 0.3513 0.5156 0.2547 0.044 Uiso 1.00 1 c R
H(9) H 0.4220 0.6487 0.2551 0.044 Uiso 1.00 1 c R
H(10) H 0.3074 0.8532 0.2377 0.054 Uiso 1.00 1 c R
H(11) H 0.3554 0.9003 0.3396 0.054 Uiso 1.00 1 c R
H(12) H 0.2630 0.8352 0.3248 0.054 Uiso 1.00 1 c R
H(13) H 0.2369 0.6928 0.7646 0.037 Uiso 1.00 1 c R
H(14) H 0.2549 0.6253 0.6902 0.037 Uiso 1.00 1 c R
H(15) H 0.3773 0.7648 0.7497 0.034 Uiso 1.00 1 c R
H(16) H 0.5242 0.8473 0.7447 0.040 Uiso 1.00 1 c R
H(17) H 0.5853 0.9666 0.6907 0.042 Uiso 1.00 1 c R
H(18) H 0.4744 1.0508 0.5704 0.037 Uiso 1.00 1 c R
H(19) H 0.2749 1.1436 0.5083 0.045 Uiso 1.00 1 c R
H(20) H 0.2704 1.1277 0.3982 0.045 Uiso 1.00 1 c R
H(21) H 0.3766 1.1159 0.4853 0.045 Uiso 1.00 1 c R
H(22) H -0.0281 0.7394 0.6319 0.032 Uiso 1.00 1 c R
H(23) H 0.0761 0.7843 0.6965 0.032 Uiso 1.00 1 c R
H(24) H -0.0646 0.8623 0.5421 0.030 Uiso 1.00 1 c R
H(25) H -0.1275 0.9806 0.4353 0.037 Uiso 1.00 1 c R
H(26) H -0.1520 1.0446 0.2860 0.044 Uiso 1.00 1 c R
H(27) H -0.0766 0.9890 0.1767 0.043 Uiso 1.00 1 c R
H(28) H -0.0478 0.8373 0.0681 0.059 Uiso 1.00 1 c R
H(29) H 0.0644 0.8701 0.0747 0.059 Uiso 1.00 1 c R
H(30) H -0.0176 0.9332 0.0937 0.059 Uiso 1.00 1 c R

loop_
_atom_site_aniso_label
_atom_site_aniso_U_11
_atom_site_aniso_U_22
_atom_site_aniso_U_33
_atom_site_aniso_U_12
_atom_site_aniso_U_13
_atom_site_aniso_U_23
Mn(1) 0.02186(18) 0.01633(17) 0.01934(18) 0.00110(12) 0.00682(13) 0.00109(12)
P(1) 0.0396(3) 0.0271(3) 0.0332(3) 0.0052(2) 0.0025(3) -0.0010(2)
F(1) 0.115(2) 0.0838(18) 0.0883(18) -0.0075(16) 0.0555(17) 0.0237(14)
F(2) 0.0548(11) 0.0672(13) 0.0474(10) 0.0188(10) -0.0078(9) -0.0130(9)
F(3) 0.0675(13) 0.0538(12) 0.0679(13) 0.0251(10) 0.0151(11) -0.0135(10)
F(4) 0.0918(19) 0.099(2) 0.0745(16) 0.0282(15) -0.0338(14) -0.0539(15)
F(5) 0.0587(11) 0.0415(10) 0.0564(11) 0.0224(8) 0.0016(9) -0.0028(8)
F(6) 0.108(2) 0.0451(12) 0.161(2) 0.0023(13) 0.084(2) 0.0233(15)
O(1) 0.0248(8) 0.0221(7) 0.0257(8) -0.0002(6) 0.0106(6) -0.0009(6)
O(2) 0.0235(7) 0.0178(7) 0.0258(8) 0.0004(6) 0.0037(6) 0.0001(6)
O(3) 0.0267(8) 0.0209(7) 0.0210(7) 0.0006(6) 0.0053(6) 0.0002(6)
O(4) 0.0325(9) 0.0375(10) 0.0469(11) -0.0031(8) 0.0192(8) 0.0078(8)
O(5) 0.0391(10) 0.0221(8) 0.0323(9) -0.0032(7) 0.0075(8) 0.0032(7)
O(6) 0.0393(10) 0.0516(12) 0.0218(8) 0.0019(8) 0.0090(7) 0.0074(8)
N(1) 0.0261(9) 0.0190(9) 0.0246(9) -0.0005(7) 0.0109(8) 0.0027(7)
N(2) 0.0254(9) 0.0246(9) 0.0227(9) 0.0038(7) 0.0070(8) 0.0042(7)
N(3) 0.0241(9) 0.0219(9) 0.0214(9) 0.0006(7) 0.0086(7) -0.0016(7)
C(1) 0.0434(15) 0.0430(15) 0.0368(14) 0.0027(12) 0.0201(12) 0.0151(12)
C(2) 0.0330(12) 0.0277(12) 0.0281(11) 0.0026(9) 0.0153(10) 0.0078(9)
C(3) 0.0359(13) 0.0220(11) 0.0370(13) -0.0027(9) 0.0210(11) 0.0037(10)
C(4) 0.0297(11) 0.0169(10) 0.0261(11) 0.0001(8) 0.0085(9) 0.0025(8)
C(5) 0.0261(11) 0.0230(11) 0.0225(10) 0.0045(9) 0.0070(9) 0.0039(8)
C(6) 0.0366(13) 0.0255(12) 0.0311(12) 0.0049(10) 0.0110(10) -0.0005(10)
C(7) 0.0450(15) 0.0374(14) 0.0331(13) 0.0116(12) 0.0190(12) -0.0038(11)
C(8) 0.0370(14) 0.0441(15) 0.0350(13) 0.0072(11) 0.0210(12) 0.0030(11)
C(9) 0.0277(12) 0.0313(12) 0.0302(12) 0.0015(9) 0.0119(10) 0.0054(10)
C(10) 0.0220(10) 0.0232(10) 0.0210(10) 0.0048(8) 0.0057(8) 0.0031(8)
C(11) 0.0510(18) 0.0319(14) 0.0565(18) -0.0030(12) 0.0235(15) 0.0124(13)
C(12) 0.0331(13) 0.0324(13) 0.0280(12) 0.0050(10) 0.0108(10) 0.0119(10)
C(13) 0.0294(12) 0.0279(12) 0.0248(11) 0.0072(9) 0.0037(9) 0.0006(9)
C(14) 0.0271(12) 0.0249(11) 0.0251(11) 0.0014(9) 0.0049(9) -0.0038(9)
C(15) 0.0274(12) 0.0335(13) 0.0336(13) 0.0027(10) 0.0012(10) -0.0046(10)
C(16) 0.0244(12) 0.0361(14) 0.0428(14) -0.0020(10) 0.0070(11) -0.0102(11)
C(17) 0.0314(12) 0.0266(12) 0.0361(13) -0.0054(10) 0.0146(11) -0.0087(10)
C(18) 0.0299(12) 0.0241(11) 0.0229(10) 0.0002(9) 0.0093(9) -0.0051(9)
C(19) 0.0232(10) 0.0216(10) 0.0228(10) 0.0000(8) 0.0063(8) -0.0060(8)
C(20) 0.0466(15) 0.0224(12) 0.0428(15) -0.0028(11) 0.0138(12) 0.0018(11)
C(21) 0.0299(12) 0.0308(12) 0.0207(10) 0.0022(9) 0.0108(9) 0.0010(9)
C(22) 0.0252(11) 0.0228(11) 0.0269(11) 0.0013(8) 0.0081(9) -0.0051(9)
C(23) 0.0218(10) 0.0207(10) 0.0283(11) -0.0006(8) 0.0027(9) -0.0017(9)
C(24) 0.0275(12) 0.0233(11) 0.0372(13) 0.0019(9) 0.0040(10) -0.0024(10)
C(25) 0.0305(13) 0.0237(12) 0.0460(15) 0.0022(10) -0.0008(11) 0.0076(11)
C(26) 0.0313(13) 0.0329(13) 0.0346(13) -0.0047(10) -0.0007(11) 0.0147(11)
C(27) 0.0238(11) 0.0304(12) 0.0262(11) -0.0059(9) 0.0014(9) 0.0046(9)
C(28) 0.0218(10) 0.0187(10) 0.0229(10) -0.0034(8) 0.0014(8) -0.0004(8)
C(29) 0.0540(19) 0.067(2) 0.0222(12) -0.0080(16) 0.0051(12) 0.0070(13)

loop_
_atom_type_symbol
_atom_type_description
_atom_type_scat_dispersion_real
_atom_type_scat_dispersion_imag
_atom_type_scat_source
C C 0.003 0.002
;
International Tables for Crystallography
(1992, Vol. C, Tables 4.2.6.8 and 6.1.1.4)
;
H H 0.000 0.000
;
International Tables for Crystallography
(1992, Vol. C, Table 6.1.1.4)
;
O O 0.011 0.006
;
International Tables for Crystallography
(1992, Vol. C, Tables 4.2.6.8 and 6.1.1.4)
;
F F 0.017 0.010
;
International Tables for Crystallography
(1992, Vol. C, Tables 4.2.6.8 and 6.1.1.4)
;
Mn Mn 0.337 0.728
;
International Tables for Crystallography
(1992, Vol. C, Tables 4.2.6.8 and 6.1.1.4)
;
N N 0.006 0.003
;
International Tables for Crystallography
(1992, Vol. C, Tables 4.2.6.8 and 6.1.1.4)
;
P P 0.102 0.094
;
International Tables for Crystallography
(1992, Vol. C, Tables 4.2.6.8 and 6.1.1.4)
;

loop_
_geom_angle_atom_site_label_1
_geom_angle_atom_site_label_2
_geom_angle_atom_site_label_3
_geom_angle
_geom_angle_publ_flag
O(1) Mn(1) O(2) 89.29(7) yes
O(1) Mn(1) O(3) 91.44(7) yes
O(1) Mn(1) N(1) 90.04(8) yes
O(1) Mn(1) N(2) 92.81(8) yes
O(1) Mn(1) N(3) 179.53(7) yes
O(2) Mn(1) O(3) 93.33(6) yes
O(2) Mn(1) N(1) 173.44(6) yes
O(2) Mn(1) N(2) 88.64(7) yes
O(2) Mn(1) N(3) 90.37(8) yes
O(3) Mn(1) N(1) 93.21(7) yes
O(3) Mn(1) N(2) 175.34(9) yes
O(3) Mn(1) N(3) 88.25(7) yes
N(1) Mn(1) N(2) 84.87(7) yes
N(1) Mn(1) N(3) 90.34(8) yes
N(2) Mn(1) N(3) 87.51(8) yes
F(1) P(1) F(2) 87.35(13) yes
F(1) P(1) F(3) 91.15(15) yes
F(1) P(1) F(4) 89.73(15) yes
F(1) P(1) F(5) 89.25(14) yes
F(1) P(1) F(6) 176.80(15) yes
F(2) P(1) F(3) 89.88(11) yes
F(2) P(1) F(4) 177.05(15) yes
F(2) P(1) F(5) 89.52(10) yes
F(2) P(1) F(6) 89.89(14) yes
F(3) P(1) F(4) 90.62(13) yes
F(3) P(1) F(5) 179.26(12) yes
F(3) P(1) F(6) 90.48(14) yes
F(4) P(1) F(5) 90.00(13) yes
F(4) P(1) F(6) 93.01(16) yes
F(5) P(1) F(6) 89.09(14) yes
Mn(1) O(1) C(10) 127.40(15) yes
Mn(1) O(2) C(19) 121.77(14) yes
Mn(1) O(3) C(28) 122.21(14) yes
C(9) O(4) C(11) 114.1(2) yes
C(18) O(5) C(20) 116.44(18) yes
C(27) O(6) C(29) 117.5(2) yes
Mn(1) N(1) C(3) 116.34(15) yes
Mn(1) N(1) C(4) 124.83(18) yes
C(3) N(1) C(4) 118.5(2) yes
Mn(1) N(2) C(12) 119.07(14) yes
Mn(1) N(2) C(13) 121.72(18) yes
C(12) N(2) C(13) 119.16(19) yes
Mn(1) N(3) C(21) 119.27(15) yes
Mn(1) N(3) C(22) 121.61(18) yes
C(21) N(3) C(22) 119.0(2) yes
C(1) C(2) C(3) 109.2(2) yes
C(1) C(2) C(12) 108.32(19) yes
C(1) C(2) C(21) 108.2(2) yes
C(3) C(2) C(12) 110.5(2) yes
C(3) C(2) C(21) 110.40(18) yes
C(12) C(2) C(21) 110.3(2) yes
N(1) C(3) C(2) 111.2(2) yes
N(1) C(4) C(5) 126.1(2) yes
C(4) C(5) C(6) 118.8(2) yes
C(4) C(5) C(10) 120.7(2) yes
C(6) C(5) C(10) 120.4(2) yes
C(5) C(6) C(7) 120.3(2) yes
C(6) C(7) C(8) 119.4(2) yes
C(7) C(8) C(9) 121.7(3) yes
O(4) C(9) C(8) 119.5(2) yes
O(4) C(9) C(10) 120.7(2) yes
C(8) C(9) C(10) 119.7(2) yes
O(1) C(10) C(5) 123.1(2) yes
O(1) C(10) C(9) 118.6(2) yes
C(5) C(10) C(9) 118.2(2) yes
N(2) C(12) C(2) 111.24(19) yes
N(2) C(13) C(14) 125.1(2) yes
C(13) C(14) C(15) 119.1(2) yes
C(13) C(14) C(19) 120.3(2) yes
C(15) C(14) C(19) 120.3(2) yes
C(14) C(15) C(16) 119.6(2) yes
C(15) C(16) C(17) 120.6(2) yes
C(16) C(17) C(18) 120.9(2) yes
O(5) C(18) C(17) 124.8(2) yes
O(5) C(18) C(19) 115.4(2) yes
C(17) C(18) C(19) 119.8(2) yes
O(2) C(19) C(14) 122.7(2) yes
O(2) C(19) C(18) 118.69(18) yes
C(14) C(19) C(18) 118.5(2) yes
N(3) C(21) C(2) 110.9(2) yes
N(3) C(22) C(23) 125.7(2) yes
C(22) C(23) C(24) 119.3(2) yes
C(22) C(23) C(28) 119.8(2) yes
C(24) C(23) C(28) 120.6(2) yes
C(23) C(24) C(25) 119.7(2) yes
C(24) C(25) C(26) 120.5(2) yes
C(25) C(26) C(27) 121.2(2) yes
O(6) C(27) C(26) 126.0(2) yes
O(6) C(27) C(28) 114.5(2) yes
C(26) C(27) C(28) 119.5(2) yes
O(3) C(28) C(23) 122.9(2) yes
O(3) C(28) C(27) 118.6(2) yes
C(23) C(28) C(27) 118.4(2) yes
C(2) C(1) H(1) 109.5 no
C(2) C(1) H(2) 109.5 no
C(2) C(1) H(3) 109.5 no
H(1) C(1) H(2) 109.5 no
H(1) C(1) H(3) 109.5 no
H(2) C(1) H(3) 109.5 no
N(1) C(3) H(4) 109.4 no
N(1) C(3) H(5) 109.4 no
C(2) C(3) H(4) 109.4 no
C(2) C(3) H(5) 109.4 no
H(4) C(3) H(5) 108.0 no
N(1) C(4) H(6) 117.0 no
C(5) C(4) H(6) 117.0 no
C(5) C(6) H(7) 119.8 no
C(7) C(6) H(7) 119.8 no
C(6) C(7) H(8) 120.3 no
C(8) C(7) H(8) 120.3 no
C(7) C(8) H(9) 119.1 no
C(9) C(8) H(9) 119.1 no
O(4) C(11) H(10) 109.5 no
O(4) C(11) H(11) 109.5 no
O(4) C(11) H(12) 109.5 no
H(10) C(11) H(11) 109.5 no
H(10) C(11) H(12) 109.5 no
H(11) C(11) H(12) 109.5 no
N(2) C(12) H(13) 109.4 no
N(2) C(12) H(14) 109.4 no
C(2) C(12) H(13) 109.4 no
C(2) C(12) H(14) 109.4 no
H(13) C(12) H(14) 108.0 no
N(2) C(13) H(15) 117.4 no
C(14) C(13) H(15) 117.4 no
C(14) C(15) H(16) 120.2 no
C(16) C(15) H(16) 120.2 no
C(15) C(16) H(17) 119.7 no
C(17) C(16) H(17) 119.7 no
C(16) C(17) H(18) 119.6 no
C(18) C(17) H(18) 119.6 no
O(5) C(20) H(19) 109.5 no
O(5) C(20) H(20) 109.5 no
O(5) C(20) H(21) 109.5 no
H(19) C(20) H(20) 109.5 no
H(19) C(20) H(21) 109.5 no
H(20) C(20) H(21) 109.5 no
N(3) C(21) H(22) 109.5 no
N(3) C(21) H(23) 109.5 no
C(2) C(21) H(22) 109.5 no
C(2) C(21) H(23) 109.5 no
H(22) C(21) H(23) 108.0 no
N(3) C(22) H(24) 117.1 no
C(23) C(22) H(24) 117.1 no
C(23) C(24) H(25) 120.2 no
C(25) C(24) H(25) 120.2 no
C(24) C(25) H(26) 119.8 no
C(26) C(25) H(26) 119.8 no
C(25) C(26) H(27) 119.4 no
C(27) C(26) H(27) 119.4 no
O(6) C(29) H(28) 109.5 no
O(6) C(29) H(29) 109.5 no
O(6) C(29) H(30) 109.5 no
H(28) C(29) H(29) 109.5 no
H(28) C(29) H(30) 109.5 no
H(29) C(29) H(30) 109.5 no

loop_
_geom_bond_atom_site_label_1
_geom_bond_atom_site_label_2
_geom_bond_distance
_geom_bond_publ_flag
Mn(1) O(1) 1.856(2) yes
Mn(1) O(2) 1.8606(16) yes
Mn(1) O(3) 1.8665(14) yes
Mn(1) N(1) 2.0026(19) yes
Mn(1) N(2) 2.0020(18) yes
Mn(1) N(3) 1.992(2) yes
P(1) F(1) 1.592(3) yes
P(1) F(2) 1.6013(18) yes
P(1) F(3) 1.596(2) yes
P(1) F(4) 1.567(2) yes
P(1) F(5) 1.593(2) yes
P(1) F(6) 1.567(3) yes
O(1) C(10) 1.323(3) yes
O(2) C(19) 1.329(2) yes
O(3) C(28) 1.325(2) yes
O(4) C(9) 1.374(3) yes
O(4) C(11) 1.432(3) yes
O(5) C(18) 1.367(2) yes
O(5) C(20) 1.429(3) yes
O(6) C(27) 1.357(3) yes
O(6) C(29) 1.437(3) yes
N(1) C(3) 1.476(3) yes
N(1) C(4) 1.289(3) yes
N(2) C(12) 1.476(3) yes
N(2) C(13) 1.284(3) yes
N(3) C(21) 1.479(3) yes
N(3) C(22) 1.283(2) yes
C(1) C(2) 1.533(4) yes
C(2) C(3) 1.536(3) yes
C(2) C(12) 1.536(3) yes
C(2) C(21) 1.539(3) yes
C(4) C(5) 1.437(3) yes
C(5) C(6) 1.406(3) yes
C(5) C(10) 1.411(3) yes
C(6) C(7) 1.377(4) yes
C(7) C(8) 1.394(4) yes
C(8) C(9) 1.377(4) yes
C(9) C(10) 1.419(4) yes
C(13) C(14) 1.433(3) yes
C(14) C(15) 1.411(3) yes
C(14) C(19) 1.417(2) yes
C(15) C(16) 1.371(4) yes
C(16) C(17) 1.396(3) yes
C(17) C(18) 1.386(3) yes
C(18) C(19) 1.414(3) yes
C(22) C(23) 1.434(3) yes
C(23) C(24) 1.413(3) yes
C(23) C(28) 1.413(3) yes
C(24) C(25) 1.373(4) yes
C(25) C(26) 1.396(4) yes
C(26) C(27) 1.387(3) yes
C(27) C(28) 1.424(3) yes
C(1) H(1) 0.980 no
C(1) H(2) 0.980 no
C(1) H(3) 0.980 no
C(3) H(4) 0.990 no
C(3) H(5) 0.990 no
C(4) H(6) 0.950 no
C(6) H(7) 0.950 no
C(7) H(8) 0.950 no
C(8) H(9) 0.950 no
C(11) H(10) 0.980 no
C(11) H(11) 0.980 no
C(11) H(12) 0.980 no
C(12) H(13) 0.990 no
C(12) H(14) 0.990 no
C(13) H(15) 0.950 no
C(15) H(16) 0.950 no
C(16) H(17) 0.950 no
C(17) H(18) 0.950 no
C(20) H(19) 0.980 no
C(20) H(20) 0.980 no
C(20) H(21) 0.980 no
C(21) H(22) 0.990 no
C(21) H(23) 0.990 no
C(22) H(24) 0.950 no
C(24) H(25) 0.950 no
C(25) H(26) 0.950 no
C(26) H(27) 0.950 no
C(29) H(28) 0.980 no
C(29) H(29) 0.980 no
C(29) H(30) 0.980 no

loop_
_geom_contact_atom_site_label_1
_geom_contact_atom_site_label_2
_geom_contact_distance
_geom_contact_site_symmetry_2
F(1) C(4) 3.561(3) 2_556
F(1) C(25) 3.563(3) 3_576
F(2) C(1) 3.392(3) 4_565
F(2) C(2) 3.585(3) 4_565
F(2) C(3) 3.321(3) 4_565
F(2) C(4) 3.417(3) 2_556
F(2) C(6) 3.562(3) 2_556
F(2) C(21) 3.462(3) 4_565
F(3) N(3) 3.261(2) 4_565
F(3) C(21) 3.495(2) 4_565
F(3) C(22) 2.928(3) 4_565
F(3) C(23) 3.472(3) 4_565
F(4) C(12) 3.521(4) .
F(4) C(21) 3.240(3) .
F(4) C(25) 3.465(3) 3_576
F(5) C(4) 3.307(2) 2_556
F(5) C(5) 3.529(2) 2_556
F(5) C(6) 3.291(3) 2_556
F(5) C(26) 3.283(3) 3_576
F(6) C(20) 3.005(3) 2_546
F(6) C(29) 3.511(5) 1_556
O(2) C(24) 3.422(3) 3_576
O(6) C(13) 3.561(3) 4_464
N(3) F(3) 3.261(2) 4_464
C(1) F(2) 3.392(3) 4_464
C(1) C(16) 3.439(4) 2_546
C(1) C(17) 3.306(4) 2_546
C(2) F(2) 3.585(3) 4_464
C(3) F(2) 3.321(3) 4_464
C(4) F(1) 3.561(3) 2_546
C(4) F(2) 3.417(3) 2_546
C(4) F(5) 3.307(2) 2_546
C(5) F(5) 3.529(2) 2_546
C(6) F(2) 3.562(3) 2_546
C(6) F(5) 3.291(3) 2_546
C(10) C(29) 3.589(3) 4_565
C(12) F(4) 3.521(4) .
C(13) O(6) 3.561(3) 4_565
C(13) C(27) 3.554(3) 4_565
C(16) C(1) 3.439(4) 2_556
C(17) C(1) 3.306(4) 2_556
C(17) C(17) 3.334(4) 3_676
C(20) F(6) 3.005(3) 2_556
C(21) F(2) 3.462(3) 4_464
C(21) F(3) 3.495(2) 4_464
C(21) F(4) 3.240(3) .
C(22) F(3) 2.928(3) 4_464
C(22) C(24) 3.515(3) 3_576
C(23) F(3) 3.472(3) 4_464
C(24) O(2) 3.422(3) 3_576
C(24) C(22) 3.515(3) 3_576
C(24) C(24) 3.580(3) 3_576
C(25) F(1) 3.563(3) 3_576
C(25) F(4) 3.465(3) 3_576
C(26) F(5) 3.283(3) 3_576
C(27) C(13) 3.554(3) 4_464
C(29) F(6) 3.511(5) 1_554
C(29) C(10) 3.589(3) 4_464
P(1) H(5) 3.307 4_565
P(1) H(6) 3.322 2_556
P(1) H(19) 3.432 2_546
P(1) H(27) 3.531 3_576
P(1) H(29) 3.562 1_556
F(1) H(1) 3.452 2_556
F(1) H(4) 2.678 2_556
F(1) H(5) 2.763 4_565
F(1) H(6) 2.815 2_556
F(1) H(15) 3.562 .
F(1) H(26) 2.886 3_576
F(1) H(27) 3.345 3_576
F(2) H(1) 3.504 4_565
F(2) H(2) 2.737 4_565
F(2) H(4) 3.578 4_565
F(2) H(5) 2.525 4_565
F(2) H(6) 2.516 2_556
F(2) H(7) 2.745 2_556
F(2) H(10) 2.872 1_556
F(2) H(22) 2.688 4_565
F(3) H(5) 2.841 4_565
F(3) H(13) 2.786 .
F(3) H(15) 3.135 .
F(3) H(19) 2.712 2_546
F(3) H(22) 2.893 4_565
F(3) H(24) 2.846 4_565
F(4) H(3) 3.447 .
F(4) H(9) 3.220 4_465
F(4) H(13) 2.821 .
F(4) H(19) 3.581 2_546
F(4) H(23) 2.278 .
F(4) H(26) 2.748 3_576
F(4) H(27) 3.118 3_576
F(5) H(6) 2.799 2_556
F(5) H(7) 2.899 2_556
F(5) H(26) 3.504 3_576
F(5) H(27) 2.404 3_576
F(5) H(29) 2.779 1_556
F(5) H(30) 3.021 3_576
F(6) H(10) 3.346 1_556
F(6) H(19) 2.493 2_546
F(6) H(20) 2.992 2_546
F(6) H(21) 3.047 2_546
F(6) H(29) 2.585 1_556
O(1) H(28) 2.733 4_565
O(2) H(25) 2.631 3_576
O(2) H(26) 3.307 3_576
O(3) H(15) 2.984 4_464
O(3) H(16) 2.882 4_464
O(4) H(2) 2.957 4_564
O(4) H(18) 3.227 3_676
O(4) H(22) 3.533 4_564
O(5) H(8) 3.221 2_555
O(5) H(17) 3.506 3_676
O(5) H(24) 3.380 3_576
O(5) H(25) 2.773 3_576
O(6) H(8) 2.897 2_555
O(6) H(15) 3.229 4_464
O(6) H(16) 3.317 4_464
N(1) H(16) 3.477 4_464
N(2) H(28) 3.507 4_565
N(3) H(26) 3.484 3_576
C(1) H(18) 3.364 2_546
C(4) H(16) 3.196 4_464
C(5) H(16) 3.182 4_464
C(5) H(17) 3.319 4_464
C(5) H(28) 3.226 4_565
C(6) H(10) 3.334 2_545
C(6) H(11) 3.520 2_545
C(6) H(17) 2.766 4_464
C(6) H(29) 3.571 2_545
C(7) H(17) 3.281 4_464
C(7) H(20) 2.870 2_545
C(7) H(27) 3.393 2_545
C(7) H(30) 3.234 2_545
C(8) H(20) 2.845 2_545
C(8) H(22) 3.581 4_564
C(8) H(27) 3.560 2_545
C(9) H(20) 3.586 2_545
C(9) H(28) 3.170 4_565
C(10) H(28) 2.740 4_565
C(11) H(2) 3.060 4_564
C(11) H(7) 3.102 2_555
C(11) H(8) 3.530 2_555
C(11) H(17) 3.208 3_676
C(11) H(18) 3.183 3_676
C(13) H(28) 3.313 4_565
C(14) H(28) 3.553 4_565
C(15) H(1) 3.276 2_556
C(16) H(1) 2.987 2_556
C(16) H(2) 3.330 2_556
C(16) H(3) 3.447 2_556
C(16) H(7) 3.456 4_565
C(16) H(11) 2.973 3_676
C(16) H(18) 3.433 3_676
C(16) H(20) 3.564 3_676
C(16) H(21) 3.166 3_676
C(17) H(1) 3.135 2_556
C(17) H(2) 3.319 2_556
C(17) H(3) 2.921 2_556
C(17) H(11) 2.993 3_676
C(17) H(18) 2.963 3_676
C(17) H(21) 3.475 3_676
C(18) H(1) 3.583 2_556
C(18) H(3) 3.241 2_556
C(18) H(18) 3.423 3_676
C(18) H(25) 3.186 3_576
C(19) H(25) 3.099 3_576
C(19) H(26) 3.552 3_576
C(20) H(3) 3.358 2_556
C(20) H(8) 3.543 2_555
C(20) H(17) 3.369 3_676
C(20) H(24) 3.249 3_576
C(20) H(25) 3.475 3_576
C(21) H(9) 3.205 4_465
C(22) H(19) 3.469 3_576
C(22) H(25) 3.319 3_576
C(22) H(26) 3.553 3_576
C(23) H(13) 3.552 4_464
C(23) H(15) 3.446 4_464
C(23) H(25) 3.204 3_576
C(24) H(13) 3.460 4_464
C(24) H(14) 3.291 4_464
C(24) H(24) 3.520 3_576
C(24) H(25) 3.384 3_576
C(25) H(14) 2.820 4_464
C(25) H(23) 3.534 3_576
C(25) H(24) 3.517 3_576
C(26) H(8) 3.005 2_555
C(26) H(9) 3.530 2_555
C(26) H(14) 2.747 4_464
C(27) H(8) 2.893 2_555
C(27) H(14) 3.191 4_464
C(27) H(15) 3.010 4_464
C(28) H(15) 2.855 4_464
C(29) H(8) 3.233 2_555
H(1) F(1) 3.452 2_546
H(1) F(2) 3.504 4_464
H(1) C(15) 3.276 2_546
H(1) C(16) 2.987 2_546
H(1) C(17) 3.135 2_546
H(1) C(18) 3.583 2_546
H(1) H(6) 3.550 3_566
H(1) H(17) 3.254 2_546
H(1) H(18) 3.456 2_546
H(2) F(2) 2.737 4_464
H(2) O(4) 2.957 4_465
H(2) C(11) 3.060 4_465
H(2) C(16) 3.330 2_546
H(2) C(17) 3.319 2_546
H(2) H(10) 2.714 4_465
H(2) H(11) 3.038 4_465
H(2) H(17) 3.241 2_546
H(2) H(18) 3.198 2_546
H(3) F(4) 3.447 .
H(3) C(16) 3.447 2_546
H(3) C(17) 2.921 2_546
H(3) C(18) 3.241 2_546
H(3) C(20) 3.358 2_546
H(3) H(18) 2.904 2_546
H(3) H(19) 2.850 2_546
H(3) H(21) 3.219 2_546
H(4) F(1) 2.678 2_546
H(4) F(2) 3.578 4_464
H(4) H(4) 3.124 3_566
H(4) H(5) 3.247 3_566
H(4) H(6) 3.583 3_566
H(5) P(1) 3.307 4_464
H(5) F(1) 2.763 4_464
H(5) F(2) 2.525 4_464
H(5) F(3) 2.841 4_464
H(5) H(4) 3.247 3_566
H(5) H(6) 3.489 3_566
H(6) P(1) 3.322 2_546
H(6) F(1) 2.815 2_546
H(6) F(2) 2.516 2_546
H(6) F(5) 2.799 2_546
H(6) H(1) 3.550 3_566
H(6) H(4) 3.583 3_566
H(6) H(5) 3.489 3_566
H(6) H(16) 3.539 4_464
H(7) F(2) 2.745 2_546
H(7) F(5) 2.899 2_546
H(7) C(11) 3.102 2_545
H(7) C(16) 3.456 4_464
H(7) H(10) 2.486 2_545
H(7) H(11) 2.933 2_545
H(7) H(12) 3.482 2_545
H(7) H(17) 2.601 4_464
H(7) H(29) 3.218 2_545
H(8) O(5) 3.221 2_545
H(8) O(6) 2.897 2_545
H(8) C(11) 3.530 2_545
H(8) C(20) 3.543 2_545
H(8) C(26) 3.005 2_545
H(8) C(27) 2.893 2_545
H(8) C(29) 3.233 2_545
H(8) H(10) 3.413 2_545
H(8) H(11) 3.285 2_545
H(8) H(12) 3.305 2_545
H(8) H(17) 3.474 4_464
H(8) H(20) 2.920 2_545
H(8) H(27) 2.955 2_545
H(8) H(29) 3.320 2_545
H(8) H(30) 2.920 2_545
H(9) F(4) 3.220 4_564
H(9) C(21) 3.205 4_564
H(9) C(26) 3.530 2_545
H(9) H(20) 2.869 2_545
H(9) H(22) 2.770 4_564
H(9) H(23) 2.741 4_564
H(9) H(24) 3.165 4_564
H(9) H(27) 3.260 2_545
H(10) F(2) 2.872 1_554
H(10) F(6) 3.346 1_554
H(10) C(6) 3.334 2_555
H(10) H(2) 2.714 4_564
H(10) H(7) 2.486 2_555
H(10) H(8) 3.413 2_555
H(10) H(17) 3.246 3_676
H(10) H(22) 3.451 4_564
H(11) C(6) 3.520 2_555
H(11) C(16) 2.973 3_676
H(11) C(17) 2.993 3_676
H(11) H(2) 3.038 4_564
H(11) H(7) 2.933 2_555
H(11) H(8) 3.285 2_555
H(11) H(17) 2.368 3_676
H(11) H(18) 2.405 3_676
H(12) H(7) 3.482 2_555
H(12) H(8) 3.305 2_555
H(13) F(3) 2.786 .
H(13) F(4) 2.821 .
H(13) C(23) 3.552 4_565
H(13) C(24) 3.460 4_565
H(13) H(19) 3.447 2_546
H(14) C(24) 3.291 4_565
H(14) C(25) 2.820 4_565
H(14) C(26) 2.747 4_565
H(14) C(27) 3.191 4_565
H(14) H(26) 3.128 4_565
H(14) H(27) 3.002 4_565
H(15) F(1) 3.562 .
H(15) F(3) 3.135 .
H(15) O(3) 2.984 4_565
H(15) O(6) 3.229 4_565
H(15) C(23) 3.446 4_565
H(15) C(27) 3.010 4_565
H(15) C(28) 2.855 4_565
H(15) H(28) 3.527 4_565
H(16) O(3) 2.882 4_565
H(16) O(6) 3.317 4_565
H(16) N(1) 3.477 4_565
H(16) C(4) 3.196 4_565
H(16) C(5) 3.182 4_565
H(16) H(6) 3.539 4_565
H(17) O(5) 3.506 3_676
H(17) C(5) 3.319 4_565
H(17) C(6) 2.766 4_565
H(17) C(7) 3.281 4_565
H(17) C(11) 3.208 3_676
H(17) C(20) 3.369 3_676
H(17) H(1) 3.254 2_556
H(17) H(2) 3.241 2_556
H(17) H(7) 2.601 4_565
H(17) H(8) 3.474 4_565
H(17) H(10) 3.246 3_676
H(17) H(11) 2.368 3_676
H(17) H(20) 3.086 3_676
H(17) H(21) 3.069 3_676
H(18) O(4) 3.227 3_676
H(18) C(1) 3.364 2_556
H(18) C(11) 3.183 3_676
H(18) C(16) 3.433 3_676
H(18) C(17) 2.963 3_676
H(18) C(18) 3.423 3_676
H(18) H(1) 3.456 2_556
H(18) H(2) 3.198 2_556
H(18) H(3) 2.904 2_556
H(18) H(11) 2.405 3_676
H(18) H(18) 2.873 3_676
H(19) P(1) 3.432 2_556
H(19) F(3) 2.712 2_556
H(19) F(4) 3.581 2_556
H(19) F(6) 2.493 2_556
H(19) C(22) 3.469 3_576
H(19) H(3) 2.850 2_556
H(19) H(13) 3.447 2_556
H(19) H(24) 2.738 3_576
H(19) H(25) 3.127 3_576
H(20) F(6) 2.992 2_556
H(20) C(7) 2.870 2_555
H(20) C(8) 2.845 2_555
H(20) C(9) 3.586 2_555
H(20) C(16) 3.564 3_676
H(20) H(8) 2.920 2_555
H(20) H(9) 2.869 2_555
H(20) H(17) 3.086 3_676
H(20) H(24) 3.217 3_576
H(21) F(6) 3.047 2_556
H(21) C(16) 3.166 3_676
H(21) C(17) 3.475 3_676
H(21) H(3) 3.219 2_556
H(21) H(17) 3.069 3_676
H(22) F(2) 2.688 4_464
H(22) F(3) 2.893 4_464
H(22) O(4) 3.533 4_465
H(22) C(8) 3.581 4_465
H(22) H(9) 2.770 4_465
H(22) H(10) 3.451 4_465
H(23) F(4) 2.278 .
H(23) C(25) 3.534 3_576
H(23) H(9) 2.741 4_465
H(23) H(26) 2.906 3_576
H(24) F(3) 2.846 4_464
H(24) O(5) 3.380 3_576
H(24) C(20) 3.249 3_576
H(24) C(24) 3.520 3_576
H(24) C(25) 3.517 3_576
H(24) H(9) 3.165 4_465
H(24) H(19) 2.738 3_576
H(24) H(20) 3.217 3_576
H(24) H(25) 3.577 3_576
H(24) H(26) 3.530 3_576
H(25) O(2) 2.631 3_576
H(25) O(5) 2.773 3_576
H(25) C(18) 3.186 3_576
H(25) C(19) 3.099 3_576
H(25) C(20) 3.475 3_576
H(25) C(22) 3.319 3_576
H(25) C(23) 3.204 3_576
H(25) C(24) 3.384 3_576
H(25) H(19) 3.127 3_576
H(25) H(24) 3.577 3_576
H(25) H(25) 3.448 3_576
H(26) F(1) 2.886 3_576
H(26) F(4) 2.748 3_576
H(26) F(5) 3.504 3_576
H(26) O(2) 3.307 3_576
H(26) N(3) 3.484 3_576
H(26) C(19) 3.552 3_576
H(26) C(22) 3.553 3_576
H(26) H(14) 3.128 4_464
H(26) H(23) 2.906 3_576
H(26) H(24) 3.530 3_576
H(27) P(1) 3.531 3_576
H(27) F(1) 3.345 3_576
H(27) F(4) 3.118 3_576
H(27) F(5) 2.404 3_576
H(27) C(7) 3.393 2_555
H(27) C(8) 3.560 2_555
H(27) H(8) 2.955 2_555
H(27) H(9) 3.260 2_555
H(27) H(14) 3.002 4_464
H(28) O(1) 2.733 4_464
H(28) N(2) 3.507 4_464
H(28) C(5) 3.226 4_464
H(28) C(9) 3.170 4_464
H(28) C(10) 2.740 4_464
H(28) C(13) 3.313 4_464
H(28) C(14) 3.553 4_464
H(28) H(15) 3.527 4_464
H(29) P(1) 3.562 1_554
H(29) F(5) 2.779 1_554
H(29) F(6) 2.585 1_554
H(29) C(6) 3.571 2_555
H(29) H(7) 3.218 2_555
H(29) H(8) 3.320 2_555
H(30) F(5) 3.021 3_576
H(30) C(7) 3.234 2_555
H(30) H(8) 2.920 2_555
